data_4504391
loop_
_publ_author_name
'Zhang, Bin'
'Laurence Pratt, Francis'
'Kurmoo, Mohamedally'
'Okano, Yoshinori'
'Kobayashi, Hayao'
'Zhu, Daoben'

_publ_section_title
;
 A Hybrid Organic--Inorganic Conductor \k&#x2032;-BETS2FeCl4, BETS =
 Bis(ethylenedithio)tetraselenafulvalene
;
_journal_issue 12
_journal_name_full 'Crystal Growth &amp; Design'
_journal_page_first 2548
_journal_paper_doi 10.1021/cg0704605
_journal_volume 7
_journal_year 2007
_chemical_formula_sum 'C20 H16 Cl4 Fe S8 Se8'
_chemical_formula_weight 1342.14
_space_group_IT_number 15
_symmetry_cell_setting monoclinic
_symmetry_space_group_name_Hall '-C 2yc'
_symmetry_space_group_name_H-M 'C 1 2/c 1'
_atom_sites_solution_hydrogens geom
_atom_sites_solution_primary direct
_atom_sites_solution_secondary difmap
_cell_angle_alpha 90.00
_cell_angle_beta 94.8350(10)
_cell_angle_gamma 90.00
_cell_formula_units_Z 4
_cell_length_a 37.783(9)
_cell_length_b 11.207(3)
_cell_length_c 8.530(2)
_cell_measurement_reflns_used 5518
_cell_measurement_temperature 293(2)
_cell_measurement_theta_max 30.9975
_cell_measurement_theta_min 2.1642
_cell_volume 3599.0(15)
_computing_cell_refinement 'CrystalClear (Rigaku, 2001)'
_computing_data_collection 'CrystalClear (Rigaku, 2001)'
_computing_data_reduction 'CrystalClear (Rigaku, 2001)'
_computing_molecular_graphics 'SHELXTL (Siemens, 1994)'
_computing_publication_material 'SHELXTL (Siemens, 1994)'
_computing_structure_refinement 'SHELXL-97 (Sheldrick, 1997)'
_computing_structure_solution 'SHELXS-97 (Sheldrick, 1990)'
_diffrn_ambient_temperature 293(2)
_diffrn_measured_fraction_theta_full 0.999
_diffrn_measured_fraction_theta_max 0.999
_diffrn_measurement_details
;
scan:
    Number of images: 360
               Slice: -80.0000 - 100.0000
         Image width: 0.5000
            Exp time: 5.0000
       Rotation axis: Omega
               Omega: 0.0000
                 Chi: 45.0000
                 Phi: 0.0000
                 XTD: 34.3535
              2theta: 10.2198
scan:
    Number of images: 360
               Slice: -80.0000 - 100.0000
         Image width: 0.5000
            Exp time: 5.0000
       Rotation axis: Omega
               Omega: 0.0000
                 Chi: 45.0000
                 Phi: 90.0000
                 XTD: 34.3535
              2theta: 10.2198

;
_diffrn_measurement_device
;
Mercury CCD (2x2 bin mode)
;
_diffrn_measurement_device_details
;
AFC8: Eulerian 3-circle
;
_diffrn_radiation_detector CCD
_diffrn_radiation_monochromator Confocal
_diffrn_radiation_source 'Rotating Anode'
_diffrn_radiation_type MoK\a
_diffrn_radiation_wavelength 0.71073
_diffrn_reflns_av_R_equivalents 0.0778
_diffrn_reflns_av_sigmaI/netI 0.0721
_diffrn_reflns_limit_h_max 48
_diffrn_reflns_limit_h_min -48
_diffrn_reflns_limit_k_max 12
_diffrn_reflns_limit_k_min -14
_diffrn_reflns_limit_l_max 11
_diffrn_reflns_limit_l_min -10
_diffrn_reflns_number 18675
_diffrn_reflns_reduction_process 'Lp corrections applied'
_diffrn_reflns_theta_full 27.48
_diffrn_reflns_theta_max 27.48
_diffrn_reflns_theta_min 3.02
_diffrn_source_current 16.0000
_diffrn_source_power 0.8000
_diffrn_source_voltage 50.0000
_exptl_absorpt_coefficient_mu 9.289
_exptl_absorpt_correction_T_max 0.3192
_exptl_absorpt_correction_T_min 1.0000
_exptl_absorpt_correction_type numerical
_exptl_absorpt_process_details 'Abscor (Higashi, 1995)'
_exptl_crystal_colour black
_exptl_crystal_density_diffrn 2.477
_exptl_crystal_density_method 'not measured'
_exptl_crystal_description plate
_exptl_crystal_F_000 2520
_exptl_crystal_size_max 0.07
_exptl_crystal_size_mid 0.07
_exptl_crystal_size_min 0.01
_refine_diff_density_max 1.310
_refine_diff_density_min -0.989
_refine_diff_density_rms 0.192
_refine_ls_extinction_method none
_refine_ls_goodness_of_fit_ref 0.970
_refine_ls_hydrogen_treatment mixed
_refine_ls_matrix_type full
_refine_ls_number_parameters 186
_refine_ls_number_reflns 4126
_refine_ls_number_restraints 0
_refine_ls_restrained_S_all 0.970
_refine_ls_R_factor_all 0.0754
_refine_ls_R_factor_gt 0.0518
_refine_ls_shift/su_max 0.000
_refine_ls_shift/su_mean 0.000
_refine_ls_structure_factor_coef Fsqd
_refine_ls_weighting_details 'calc w=1/[\s^2^(Fo^2^)+(0.0632P)^2^+0.0000P] where P=(Fo^2^+2Fc^2^)/3'
_refine_ls_weighting_scheme calc
_refine_ls_wR_factor_gt 0.1245
_refine_ls_wR_factor_ref 0.1370
_reflns_number_gt 2766
_reflns_number_total 4126
_reflns_threshold_expression >2sigma(I)
_cod_data_source_file cg0704605-file001.cif
_cod_data_source_block CCDC265985
_cod_depositor_comments
;
The following automatic conversions were performed:

'_symmetry_cell_setting' value ' monoclinic ' changed to 'monoclinic'
according to /home/saulius/struct/CIF-dictionaries/cif_core.dic
dictionary named 'cif_core.dic' version 2.4.1 from
2010-06-29.

'_exptl_absorpt_correction_type' value 'Numerical'
changed to 'numerical' according to
/home/saulius/struct/CIF-dictionaries/cif_core.dic dictionary named
'cif_core.dic' version 2.4.1 from 2010-06-29.

Automatic conversion script
Id: cif_fix_values 1715 2011-07-08 13:25:40Z adriana 
;
_cod_original_cell_volume 3598.8(14)
_cod_original_sg_symbol_H-M ' C 2/c '
_cod_database_code 4504391

loop_
_symmetry_equiv_pos_as_xyz
'x, y, z'
'-x, y, -z+1/2'
'x+1/2, y+1/2, z'
'-x+1/2, y+1/2, -z+1/2'
'-x, -y, -z'
'x, -y, z-1/2'
'-x+1/2, -y+1/2, -z'
'x+1/2, -y+1/2, z-1/2'

loop_
_atom_site_label
_atom_site_type_symbol
_atom_site_fract_x
_atom_site_fract_y
_atom_site_fract_z
_atom_site_U_iso_or_equiv
_atom_site_adp_type
_atom_site_occupancy
_atom_site_symmetry_multiplicity
_atom_site_calc_flag
_atom_site_refinement_flags
Se1 Se 0.230007(16) 0.04540(5) 0.02929(7) 0.03645(19) Uani 1 1 d .
Se2 Se 0.228779(15) 0.25950(5) 0.27291(8) 0.03614(19) Uani 1 1 d .
Se3 Se 0.321082(17) 0.04387(5) 0.08489(8) 0.0400(2) Uani 1 1 d .
Se4 Se 0.317214(15) 0.26166(5) 0.32055(8) 0.03581(19) Uani 1 1 d .
Fe1 Fe 0.5000 0.31757(14) 0.7500 0.0508(4) Uani 1 2 d S
Cl1 Cl 0.51861(7) 0.1998(3) 0.5680(3) 0.0965(8) Uani 1 1 d .
Cl2 Cl 0.54260(6) 0.4297(2) 0.8516(3) 0.0850(7) Uani 1 1 d .
S1 S 0.14992(5) 0.02494(16) -0.0044(2) 0.0481(4) Uani 1 1 d .
S2 S 0.14873(4) 0.26092(14) 0.2630(2) 0.0417(4) Uani 1 1 d .
S3 S 0.40083(5) 0.01593(16) 0.1549(3) 0.0599(6) Uani 1 1 d .
S4 S 0.39775(4) 0.26189(14) 0.4014(2) 0.0450(4) Uani 1 1 d .
C1 C 0.25653(15) 0.1495(5) 0.1667(7) 0.0312(13) Uani 1 1 d .
C2 C 0.29231(14) 0.1494(5) 0.1880(6) 0.0291(12) Uani 1 1 d .
C3 C 0.18586(14) 0.1002(5) 0.0904(7) 0.0306(12) Uani 1 1 d .
C4 C 0.18497(13) 0.1902(5) 0.1923(7) 0.0312(13) Uani 1 1 d .
C5 C 0.36363(15) 0.0966(5) 0.2002(8) 0.0375(14) Uani 1 1 d .
C6 C 0.36191(14) 0.1892(5) 0.2977(7) 0.0353(14) Uani 1 1 d .
C7 C 0.11327(17) 0.0812(6) 0.0959(11) 0.064(2) Uani 1 1 d .
H7A H 0.0914 0.0626 0.0328 0.077 Uiso 1 1 calc R
H7B H 0.1128 0.0388 0.1948 0.077 Uiso 1 1 calc R
C8 C 0.11381(18) 0.2102(7) 0.1290(10) 0.061(2) Uani 1 1 d .
H8A H 0.0915 0.2317 0.1697 0.073 Uiso 1 1 calc R
H8B H 0.1151 0.2525 0.0304 0.073 Uiso 1 1 calc R
C9 C 0.43646(18) 0.0862(7) 0.2727(9) 0.060(2) Uani 1 1 d .
H9A H 0.4380 0.0501 0.3764 0.072 Uiso 1 1 calc R
H9B H 0.4585 0.0688 0.2264 0.072 Uiso 1 1 calc R
C10 C 0.43371(17) 0.2170(7) 0.2915(9) 0.0534(18) Uani 1 1 d .
H10A H 0.4307 0.2536 0.1882 0.064 Uiso 1 1 calc R
H10B H 0.4558 0.2466 0.3440 0.064 Uiso 1 1 calc R

loop_
_atom_site_aniso_label
_atom_site_aniso_U_11
_atom_site_aniso_U_22
_atom_site_aniso_U_33
_atom_site_aniso_U_23
_atom_site_aniso_U_13
_atom_site_aniso_U_12
Se1 0.0327(3) 0.0324(4) 0.0441(4) -0.0100(3) 0.0025(3) -0.0017(2)
Se2 0.0233(3) 0.0388(4) 0.0459(4) -0.0145(3) 0.0009(3) -0.0024(2)
Se3 0.0354(4) 0.0360(4) 0.0485(4) -0.0089(3) 0.0035(3) 0.0053(2)
Se4 0.0230(3) 0.0397(4) 0.0441(4) -0.0101(3) -0.0007(3) 0.0038(2)
Fe1 0.0261(7) 0.0715(10) 0.0538(9) 0.000 -0.0025(6) 0.000
Cl1 0.0726(15) 0.130(2) 0.0867(18) -0.0347(16) 0.0050(13) 0.0215(15)
Cl2 0.0494(12) 0.1077(18) 0.0945(18) -0.0137(14) -0.0142(11) -0.0207(11)
S1 0.0373(9) 0.0514(10) 0.0544(11) -0.0165(8) -0.0030(8) -0.0141(7)
S2 0.0254(8) 0.0456(9) 0.0547(11) -0.0114(7) 0.0060(7) -0.0009(6)
S3 0.0325(9) 0.0485(10) 0.1007(16) -0.0168(10) 0.0182(10) 0.0058(8)
S4 0.0238(8) 0.0479(10) 0.0630(12) -0.0084(8) 0.0011(8) 0.0004(6)
C1 0.032(3) 0.026(3) 0.036(3) -0.002(2) 0.002(3) 0.000(2)
C2 0.023(3) 0.034(3) 0.031(3) -0.002(2) 0.005(2) 0.005(2)
C3 0.025(3) 0.030(3) 0.037(3) 0.000(2) -0.003(2) -0.004(2)
C4 0.017(3) 0.035(3) 0.040(4) -0.001(2) -0.005(2) -0.003(2)
C5 0.026(3) 0.033(3) 0.055(4) -0.003(3) 0.009(3) 0.003(2)
C6 0.020(3) 0.031(3) 0.055(4) 0.003(3) 0.005(3) 0.002(2)
C7 0.024(3) 0.062(5) 0.106(7) -0.016(4) -0.002(4) -0.006(3)
C8 0.031(4) 0.065(5) 0.084(6) -0.005(4) -0.009(4) 0.004(3)
C9 0.039(4) 0.082(5) 0.061(5) 0.002(4) 0.011(4) 0.024(4)
C10 0.027(3) 0.072(5) 0.060(5) -0.004(4) 0.001(3) -0.004(3)

loop_
_atom_type_symbol
_atom_type_description
_atom_type_scat_dispersion_real
_atom_type_scat_dispersion_imag
_atom_type_scat_source
C C 0.0033 0.0016 'International Tables Vol C Tables 4.2.6.8 and 6.1.1.4'
H H 0.0000 0.0000 'International Tables Vol C Tables 4.2.6.8 and 6.1.1.4'
S S 0.1246 0.1234 'International Tables Vol C Tables 4.2.6.8 and 6.1.1.4'
Cl Cl 0.1484 0.1585 'International Tables Vol C Tables 4.2.6.8 and 6.1.1.4'
Fe Fe 0.3463 0.8444 'International Tables Vol C Tables 4.2.6.8 and 6.1.1.4'
Se Se -0.0929 2.2259 'International Tables Vol C Tables 4.2.6.8 and 6.1.1.4'

loop_
_geom_angle_atom_site_label_1
_geom_angle_atom_site_label_2
_geom_angle_atom_site_label_3
_geom_angle
_geom_angle_site_symmetry_1
_geom_angle_site_symmetry_3
C1 Se1 C3 93.6(2) . .
C1 Se2 C4 93.5(2) . .
C2 Se3 C5 93.4(2) . .
C2 Se4 C6 93.2(2) . .
Cl2 Fe1 Cl2 109.02(15) . 2_656
Cl2 Fe1 Cl1 111.10(10) . .
Cl2 Fe1 Cl1 109.71(10) 2_656 .
Cl2 Fe1 Cl1 109.71(10) . 2_656
Cl2 Fe1 Cl1 111.10(10) 2_656 2_656
Cl1 Fe1 Cl1 106.19(18) . 2_656
C3 S1 C7 102.2(3) . .
C4 S2 C8 101.3(3) . .
C5 S3 C9 103.3(3) . .
C6 S4 C10 101.2(3) . .
C2 C1 Se1 124.0(4) . .
C2 C1 Se2 121.6(4) . .
Se1 C1 Se2 114.4(3) . .
C1 C2 Se3 123.5(4) . .
C1 C2 Se4 121.6(4) . .
Se3 C2 Se4 114.9(3) . .
C4 C3 S1 127.5(4) . .
C4 C3 Se1 119.8(4) . .
S1 C3 Se1 112.7(3) . .
C3 C4 S2 129.5(4) . .
C3 C4 Se2 118.4(4) . .
S2 C4 Se2 112.1(3) . .
C6 C5 S3 128.6(5) . .
C6 C5 Se3 118.6(4) . .
S3 C5 Se3 112.7(3) . .
C5 C6 S4 126.8(4) . .
C5 C6 Se4 119.1(4) . .
S4 C6 Se4 113.9(3) . .
C8 C7 S1 115.8(5) . .
C7 C8 S2 116.0(5) . .
C10 C9 S3 116.1(5) . .
C9 C10 S4 113.5(5) . .

loop_
_geom_bond_atom_site_label_1
_geom_bond_atom_site_label_2
_geom_bond_distance
_geom_bond_site_symmetry_2
Se1 C1 1.881(6) .
Se1 C3 1.892(5) .
Se2 C1 1.898(5) .
Se2 C4 1.904(5) .
Se3 C2 1.875(5) .
Se3 C5 1.906(6) .
Se4 C2 1.889(6) .
Se4 C6 1.898(5) .
Fe1 Cl2 2.165(2) .
Fe1 Cl2 2.165(2) 2_656
Fe1 Cl1 2.197(3) .
Fe1 Cl1 2.197(3) 2_656
S1 C3 1.739(6) .
S1 C7 1.802(7) .
S2 C4 1.734(6) .
S2 C8 1.765(7) .
S3 C5 1.741(6) .
S3 C9 1.793(8) .
S4 C6 1.754(6) .
S4 C10 1.787(7) .
C1 C2 1.349(8) .
C3 C4 1.333(8) .
C5 C6 1.335(8) .
C7 C8 1.473(10) .
C9 C10 1.480(10) .

loop_
_geom_hbond_atom_site_label_D
_geom_hbond_atom_site_label_H
_geom_hbond_atom_site_label_A
_geom_hbond_distance_DH
_geom_hbond_distance_HA
_geom_hbond_distance_DA
_geom_hbond_angle_DHA
_geom_hbond_site_symmetry_A
C7 H7B S1 0.97 2.91 3.763(9) 147.6 6_556
C9 H9A S3 0.97 2.95 3.807(8) 147.3 6_556
C8 H8B C5 0.97 2.76 3.701(10) 162.7 7
C7 H7A Cl2 0.97 2.74 3.662(8) 158.4 3_444
C8 H8A Cl1 0.97 2.92 3.729(7) 141.9 8_455
